data_7159769
loop_
_publ_author_name
'Arumugam, Ajithkumar'
'Senadi, Gopal Chandru'

_publ_section_title
;
 Visible-light photocatalyzed C--N bond activation of tertiary amines: a
 three-component approach to synthesize quinazolines
;
_journal_issue 6
_journal_name_full 'Organic &amp; Biomolecular Chemistry'
_journal_page_first 1245
_journal_page_last 1253
_journal_paper_doi 10.1039/D3OB02067C
_journal_volume 22
_journal_year 2024
_chemical_formula_moiety 'C15 H12 N2 O'
_chemical_formula_sum 'C15 H12 N2 O'
_chemical_formula_weight 236.275
_space_group_crystal_system monoclinic
_space_group_IT_number 14
_space_group_name_Hall '-P 2ybc'
_space_group_name_H-M_alt 'P 1 21/c 1'
_symmetry_Int_Tables_number 14
_audit_creation_date 2024-01-07
_audit_creation_method
;
Olex2 1.5
(compiled 2023.08.24 svn.re1ec1418 for OlexSys, GUI svn.r6817)
;
_audit_update_record
;
2024-01-09 deposited with the CCDC.	2024-01-15 downloaded from the CCDC.
;
_cell_angle_alpha 90
_cell_angle_beta 106.928(6)
_cell_angle_gamma 90
_cell_formula_units_Z 4
_cell_length_a 6.0428(11)
_cell_length_b 20.506(4)
_cell_length_c 9.995(2)
_cell_measurement_reflns_used 9899
_cell_measurement_temperature 273(2)
_cell_measurement_theta_max 25.84
_cell_measurement_theta_min 2.40
_cell_volume 1184.9(4)
_computing_molecular_graphics 'Olex2 1.5 (Dolomanov et al., 2009)'
_computing_publication_material 'Olex2 1.5 (Dolomanov et al., 2009)'
_computing_structure_refinement 'olex2.refine 1.5 (Bourhis et al., 2015)'
_diffrn_ambient_temperature 273.15
_diffrn_measured_fraction_theta_full 0.9995
_diffrn_measured_fraction_theta_max 0.9982
_diffrn_measurement_device_type 'Bruker APEX-II CCD'
_diffrn_measurement_method '\f and \w scans'
_diffrn_radiation_type 'Mo K\a'
_diffrn_radiation_wavelength 0.71073
_diffrn_reflns_av_R_equivalents 0.0409
_diffrn_reflns_av_unetI/netI 0.0309
_diffrn_reflns_Laue_measured_fraction_full 0.9995
_diffrn_reflns_Laue_measured_fraction_max 0.9982
_diffrn_reflns_limit_h_max 6
_diffrn_reflns_limit_h_min -7
_diffrn_reflns_limit_k_max 24
_diffrn_reflns_limit_k_min -24
_diffrn_reflns_limit_l_max 12
_diffrn_reflns_limit_l_min -12
_diffrn_reflns_number 14983
_diffrn_reflns_point_group_measured_fraction_full 0.9995
_diffrn_reflns_point_group_measured_fraction_max 0.9982
_diffrn_reflns_theta_full 25.2417
_diffrn_reflns_theta_max 25.70
_diffrn_reflns_theta_min 1.99
_exptl_absorpt_coefficient_mu 0.085
_exptl_crystal_colour colourless
_exptl_crystal_colour_primary colourless
_exptl_crystal_density_diffrn 1.324
_exptl_crystal_description needle
_exptl_crystal_F_000 496.305
_exptl_crystal_size_max 0.35
_exptl_crystal_size_mid 0.11
_exptl_crystal_size_min 0.078
_refine_diff_density_max 0.1646
_refine_diff_density_min -0.1892
_refine_diff_density_rms 0.0373
_refine_ls_d_res_high 0.8195
_refine_ls_d_res_low 10.2530
_refine_ls_goodness_of_fit_ref 1.0588
_refine_ls_hydrogen_treatment mixed
_refine_ls_matrix_type full
_refine_ls_number_constraints 21
_refine_ls_number_parameters 167
_refine_ls_number_reflns 2249
_refine_ls_number_restraints 0
_refine_ls_restrained_S_all 1.0588
_refine_ls_R_factor_all 0.0465
_refine_ls_R_factor_gt 0.0401
_refine_ls_shift/su_max -0.0006
_refine_ls_shift/su_mean 0.0002
_refine_ls_structure_factor_coef Fsqd
_refine_ls_weighting_details 'w=1/[\s^2^(Fo^2^)+(0.0369P)^2^+0.3337P] where P=(Fo^2^+2Fc^2^)/3'
_refine_ls_weighting_scheme calc
_refine_ls_wR_factor_gt 0.0968
_refine_ls_wR_factor_ref 0.1009
_reflns_Friedel_coverage 0.0
_reflns_limit_h_max 7
_reflns_limit_h_min -7
_reflns_limit_k_max 24
_reflns_limit_k_min 0
_reflns_limit_l_max 12
_reflns_limit_l_min 0
_reflns_number_gt 1960
_reflns_number_total 2249
_reflns_threshold_expression I>=2u(I)
_cod_data_source_file d3ob02067c2.cif
_cod_data_source_block AK-1_a
_cod_depositor_comments 'Adding full bibliography for 7159769.cif.'
_cod_database_code 7159769
_olex2_refinement_description
;
1. Fixed Uiso
 At 1.2 times of:
  All C(H) groups, All C(H,H) groups
2.a Secondary CH2 refined with riding coordinates:
 C15(H15a,H15b)
2.b Aromatic/amide H refined with riding coordinates:
 C1(H1a), C2(H2), C7(H7), C8(H8), C9(H9), C10(H10), C11(H11), C13(H13), C14(H14)
;
_olex2_submission_special_instructions 'No special instructions were received'

loop_
_space_group_symop_id
_space_group_symop_operation_xyz
1 x,y,z
2 -x,y+1/2,-z+1/2
3 -x,-y,-z
4 x,-y-1/2,z-1/2

loop_
_atom_site_label
_atom_site_type_symbol
_atom_site_fract_x
_atom_site_fract_y
_atom_site_fract_z
_atom_site_U_iso_or_equiv
_atom_site_adp_type
_atom_site_occupancy
_atom_site_refinement_flags_posn
O1 O -0.1633(2) 0.53954(5) 0.33184(13) 0.0583(3) Uani 1.000000 .
N1 N 0.2357(2) 0.58010(5) 0.52864(12) 0.0413(3) Uani 1.000000 .
N2 N 0.1068(2) 0.69070(5) 0.48624(12) 0.0396(3) Uani 1.000000 .
C1 C 0.8369(3) 0.57800(8) 0.74458(17) 0.0520(4) Uani 1.000000 .
H1a H 0.9533(3) 0.54783(8) 0.78230(17) 0.0624(5) Uiso 1.000000 R
C2 C 0.6240(3) 0.55672(7) 0.66774(15) 0.0475(4) Uani 1.000000 .
H2 H 0.5950(3) 0.51227(7) 0.65483(15) 0.0570(4) Uiso 1.000000 R
C3 C 0.4479(2) 0.60213(6) 0.60795(14) 0.0379(3) Uani 1.000000 .
C4 C 0.4947(2) 0.66965(6) 0.62837(14) 0.0373(3) Uani 1.000000 .
C5 C 0.3100(2) 0.71267(6) 0.56216(13) 0.0364(3) Uani 1.000000 .
C6 C 0.3373(2) 0.78499(6) 0.57190(14) 0.0374(3) Uani 1.000000 .
C7 C 0.4934(3) 0.81619(7) 0.51569(16) 0.0459(4) Uani 1.000000 .
H7 H 0.5900(3) 0.79178(7) 0.47770(16) 0.0551(4) Uiso 1.000000 R
C8 C 0.5056(3) 0.88345(8) 0.51599(18) 0.0538(4) Uani 1.000000 .
H8 H 0.6082(3) 0.90417(8) 0.47631(18) 0.0645(5) Uiso 1.000000 R
C9 C 0.3671(3) 0.91993(7) 0.57460(17) 0.0542(4) Uani 1.000000 .
H9 H 0.3764(3) 0.96520(7) 0.57478(17) 0.0650(5) Uiso 1.000000 R
C10 C 0.8826(3) 0.64463(8) 0.76741(17) 0.0512(4) Uani 1.000000 .
H10 H 1.0281(3) 0.65822(8) 0.82131(17) 0.0615(5) Uiso 1.000000 R
C11 C 0.7156(3) 0.68987(7) 0.71129(15) 0.0444(4) Uani 1.000000 .
H11 H 0.7473(3) 0.73402(7) 0.72765(15) 0.0533(4) Uiso 1.000000 R
C12 C 0.0809(2) 0.62452(6) 0.47253(14) 0.0383(3) Uani 1.000000 .
C13 C 0.1983(3) 0.82216(7) 0.63053(17) 0.0484(4) Uani 1.000000 .
H13 H 0.0931(3) 0.80176(7) 0.66858(17) 0.0581(5) Uiso 1.000000 R
C14 C 0.2151(3) 0.88947(7) 0.63287(18) 0.0557(4) Uani 1.000000 .
H14 H 0.1233(3) 0.91411(7) 0.67398(18) 0.0669(5) Uiso 1.000000 R
C15 C -0.1530(3) 0.60383(7) 0.38154(16) 0.0461(4) Uani 1.000000 .
H15a H -0.1996(3) 0.63311(7) 0.30204(16) 0.0553(4) Uiso 1.000000 R
H15b H -0.2637(3) 0.60853(7) 0.43430(16) 0.0553(4) Uiso 1.000000 R
H1 H -0.168(5) 0.5110(13) 0.400(3) 0.122(10) Uiso 1.000000 .

loop_
_atom_site_aniso_label
_atom_site_aniso_U_11
_atom_site_aniso_U_22
_atom_site_aniso_U_33
_atom_site_aniso_U_12
_atom_site_aniso_U_13
_atom_site_aniso_U_23
O1 0.0652(8) 0.0372(6) 0.0629(7) -0.0122(5) 0.0036(6) -0.0025(5)
N1 0.0473(7) 0.0318(6) 0.0442(7) -0.0012(5) 0.0125(5) -0.0008(5)
N2 0.0423(6) 0.0311(6) 0.0458(7) -0.0019(5) 0.0137(5) 0.0007(5)
C1 0.0500(9) 0.0506(9) 0.0520(9) 0.0103(7) 0.0095(7) 0.0055(7)
C2 0.0557(9) 0.0353(8) 0.0497(8) 0.0050(7) 0.0126(7) 0.0027(6)
C3 0.0448(7) 0.0330(7) 0.0376(7) -0.0010(6) 0.0145(6) -0.0001(6)
C4 0.0434(7) 0.0335(7) 0.0375(7) -0.0007(6) 0.0157(6) -0.0003(6)
C5 0.0433(7) 0.0324(7) 0.0376(7) -0.0024(6) 0.0182(6) -0.0002(5)
C6 0.0416(7) 0.0316(7) 0.0381(7) -0.0027(6) 0.0101(6) 0.0006(5)
C7 0.0498(8) 0.0401(8) 0.0516(8) -0.0019(6) 0.0207(7) 0.0020(6)
C8 0.0602(10) 0.0422(9) 0.0611(10) -0.0123(7) 0.0210(8) 0.0072(7)
C9 0.0691(11) 0.0293(8) 0.0603(10) -0.0062(7) 0.0127(8) -0.0015(7)
C10 0.0436(8) 0.0563(10) 0.0491(9) -0.0015(7) 0.0061(7) 0.0015(7)
C11 0.0481(8) 0.0386(8) 0.0460(8) -0.0055(6) 0.0130(7) -0.0007(6)
C12 0.0439(7) 0.0328(7) 0.0397(7) -0.0030(6) 0.0147(6) 0.0004(6)
C13 0.0547(9) 0.0379(8) 0.0595(9) -0.0038(7) 0.0273(8) -0.0030(7)
C14 0.0694(11) 0.0366(8) 0.0659(10) 0.0017(7) 0.0272(9) -0.0090(7)
C15 0.0459(8) 0.0377(8) 0.0527(9) -0.0052(6) 0.0112(7) 0.0005(6)

loop_
_atom_type_symbol
_atom_type_scat_dispersion_real
_atom_type_scat_dispersion_imag
_atom_type_scat_Cromer_Mann_a1
_atom_type_scat_Cromer_Mann_a2
_atom_type_scat_Cromer_Mann_a3
_atom_type_scat_Cromer_Mann_a4
_atom_type_scat_Cromer_Mann_b1
_atom_type_scat_Cromer_Mann_b2
_atom_type_scat_Cromer_Mann_b3
_atom_type_scat_Cromer_Mann_b4
_atom_type_scat_Cromer_Mann_c
_atom_type_scat_source
_atom_type_scat_dispersion_source
C 0.00313 0.00162 2.31000 1.02000 1.58860 0.86500 20.84390 10.20750 0.56870 51.65120 0.21560 'International Tables Volume C Table 6.1.1.4 (pp. 500-502)' 'Brennan, Cowan, Rev. Sci. Instrum., 1992, 63, 850'
H 0.00000 0.00000 0.49300 0.32291 0.14019 0.04081 10.51090 26.12570 3.14236 57.79970 0.00304 'International Tables Volume C Table 6.1.1.4 (pp. 500-502)' 'Brennan, Cowan, Rev. Sci. Instrum., 1992, 63, 850'
N 0.00612 0.00332 12.21260 3.13220 2.01250 1.16630 0.00570 9.89330 28.99750 0.58260 -11.52900 'International Tables Volume C Table 6.1.1.4 (pp. 500-502)' 'Brennan, Cowan, Rev. Sci. Instrum., 1992, 63, 850'
O 0.01085 0.00610 3.04850 2.28680 1.54630 0.86700 13.27710 5.70110 0.32390 32.90890 0.25080 'International Tables Volume C Table 6.1.1.4 (pp. 500-502)' 'Brennan, Cowan, Rev. Sci. Instrum., 1992, 63, 850'

loop_
_geom_angle_atom_site_label_1
_geom_angle_atom_site_label_2
_geom_angle_atom_site_label_3
_geom_angle
_geom_angle_site_symmetry_1
_geom_angle_site_symmetry_3
_geom_angle_publ_flag
H1 O1 C15 110.6(17) . . ?
C12 N1 C3 116.68(12) . . ?
C12 N2 C5 117.12(12) . . ?
C2 C1 H1a 119.57(9) . . ?
C10 C1 H1a 119.57(9) . . ?
C10 C1 C2 120.86(14) . . ?
H2 C2 C1 120.02(9) . . ?
C3 C2 C1 119.96(14) . . ?
C3 C2 H2 120.02(8) . . ?
C2 C3 N1 119.36(12) . . ?
C4 C3 N1 121.24(12) . . ?
C4 C3 C2 119.38(13) . . ?
C5 C4 C3 116.22(12) . . ?
C11 C4 C3 119.09(13) . . ?
C11 C4 C5 124.68(13) . . ?
C4 C5 N2 121.80(12) . . ?
C6 C5 N2 116.31(12) . . ?
C6 C5 C4 121.87(12) . . ?
C7 C6 C5 120.50(12) . . ?
C13 C6 C5 120.37(12) . . ?
C13 C6 C7 119.05(13) . . ?
H7 C7 C6 119.93(8) . . ?
C8 C7 C6 120.14(14) . . ?
C8 C7 H7 119.93(9) . . ?
H8 C8 C7 119.81(9) . . ?
C9 C8 C7 120.37(14) . . ?
C9 C8 H8 119.81(9) . . ?
H9 C9 C8 120.04(9) . . ?
C14 C9 C8 119.93(14) . . ?
C14 C9 H9 120.04(9) . . ?
H10 C10 C1 119.69(9) . . ?
C11 C10 C1 120.63(14) . . ?
C11 C10 H10 119.69(9) . . ?
C10 C11 C4 120.04(14) . . ?
H11 C11 C4 119.98(8) . . ?
H11 C11 C10 119.98(9) . . ?
N2 C12 N1 126.92(13) . . ?
C15 C12 N1 119.46(12) . . ?
C15 C12 N2 113.62(12) . . ?
H13 C13 C6 119.81(8) . . ?
C14 C13 C6 120.39(14) . . ?
C14 C13 H13 119.81(9) . . ?
C13 C14 C9 120.09(15) . . ?
H14 C14 C9 119.95(9) . . ?
H14 C14 C13 119.95(9) . . ?
C12 C15 O1 114.62(12) . . ?
H15a C15 O1 108.61(8) . . ?
H15a C15 C12 108.61(8) . . ?
H15b C15 O1 108.61(8) . . ?
H15b C15 C12 108.61(8) . . ?
H15b C15 H15a 107.6 . . ?

loop_
_geom_bond_atom_site_label_1
_geom_bond_atom_site_label_2
_geom_bond_distance
_geom_bond_site_symmetry_2
_geom_bond_publ_flag
O1 C15 1.4038(18) . ?
O1 H1 0.90(3) . ?
N1 C3 1.3731(18) . ?
N1 C12 1.3090(18) . ?
N2 C5 1.3208(18) . ?
N2 C12 1.3684(17) . ?
C1 H1a 0.9300 . ?
C1 C2 1.364(2) . ?
C1 C10 1.399(2) . ?
C2 H2 0.9300 . ?
C2 C3 1.409(2) . ?
C3 C4 1.4160(19) . ?
C4 C5 1.4253(19) . ?
C4 C11 1.413(2) . ?
C5 C6 1.4923(19) . ?
C6 C7 1.3867(19) . ?
C6 C13 1.384(2) . ?
C7 H7 0.9300 . ?
C7 C8 1.381(2) . ?
C8 H8 0.9300 . ?
C8 C9 1.374(2) . ?
C9 H9 0.9300 . ?
C9 C14 1.373(2) . ?
C10 H10 0.9300 . ?
C10 C11 1.365(2) . ?
C11 H11 0.9300 . ?
C12 C15 1.502(2) . ?
C13 H13 0.9300 . ?
C13 C14 1.384(2) . ?
C14 H14 0.9300 . ?
C15 H15a 0.9700 . ?
C15 H15b 0.9700 . ?

loop_
_geom_torsion_atom_site_label_1
_geom_torsion_atom_site_label_2
_geom_torsion_atom_site_label_3
_geom_torsion_atom_site_label_4
_geom_torsion
_geom_torsion_site_symmetry_1
_geom_torsion_site_symmetry_2
_geom_torsion_site_symmetry_3
_geom_torsion_site_symmetry_4
_geom_torsion_publ_flag
O1 C15 C12 N1 -17.67(16) . . . . ?
O1 C15 C12 N2 161.95(13) . . . . ?
N1 C3 C2 C1 178.78(14) . . . . ?
N1 C3 C4 C5 -0.06(15) . . . . ?
N1 C3 C4 C11 179.79(13) . . . . ?
N1 C12 N2 C5 1.15(17) . . . . ?
N2 C5 C4 C3 0.09(14) . . . . ?
N2 C5 C4 C11 -179.74(13) . . . . ?
N2 C5 C6 C7 -115.13(13) . . . . ?
N2 C5 C6 C13 61.40(14) . . . . ?
C1 C2 C3 C4 0.07(17) . . . . ?
C1 C10 C11 C4 -0.49(19) . . . . ?
C2 C3 C4 C5 178.62(13) . . . . ?
C2 C3 C4 C11 -1.54(15) . . . . ?
C3 C4 C5 C6 -178.40(11) . . . . ?
C3 C4 C11 C10 1.75(16) . . . . ?
C4 C5 C6 C7 63.44(15) . . . . ?
C4 C5 C6 C13 -120.03(14) . . . . ?
C5 C6 C7 C8 175.25(14) . . . . ?
C5 C6 C13 C14 -176.55(14) . . . . ?
C6 C7 C8 C9 1.42(18) . . . . ?
C6 C13 C14 C9 1.19(19) . . . . ?
C7 C8 C9 C14 -0.2(2) . . . . ?
C8 C9 C14 C13 -1.11(19) . . . . ?
